data_1572225
loop_
_publ_author_name
'Biswas, Subir'
'Barman, Dipankar'
'Dutta, Priyanka'
'Gour, Nand K.'
'Lee, Seonghwan'
'Kim, Donguk'
'Park, Young-Bin'
'Bora, Tonmoy J.'
'Devi, Arpita'
'Khanam, Salma A.'
'Saikia, Lakshi'
'Karunakar, Galla V.'
'Zaki, Magdi E. A.'
'Bania, Kusum K.'

_publ_section_title
;
 Ru-nanoparticles supported on zeolite-Y for ortho-benzylation of phenols
 and activation of H2O2 for selective synthesis of BINOLs
;
_journal_issue 18
_journal_name_full 'Catalysis Science &amp; Technology'
_journal_page_first 5234
_journal_page_last 5256
_journal_paper_doi 10.1039/D4CY00429A
_journal_volume 14
_journal_year 2024
_chemical_formula_moiety 'C24 H18 O6'
_chemical_formula_sum 'C24 H18 O6'
_chemical_formula_weight 402.38
_space_group_crystal_system monoclinic
_space_group_IT_number 15
_space_group_name_Hall '-I 2yc'
_space_group_name_H-M_alt 'I 1 2/c 1'
_atom_sites_solution_hydrogens geom
_atom_sites_solution_primary direct
_atom_sites_solution_secondary difmap
_audit_creation_method SHELXL-97
_audit_update_record
;
2023-09-15 deposited with the CCDC.	2024-07-26 downloaded from the CCDC.
;
_cell_angle_alpha 90.00
_cell_angle_beta 93.51(18)
_cell_angle_gamma 90.00
_cell_formula_units_Z 4
_cell_length_a 13.71(3)
_cell_length_b 8.846(19)
_cell_length_c 16.24(3)
_cell_measurement_reflns_used 256
_cell_measurement_temperature 296(2)
_cell_measurement_theta_max 12.38
_cell_measurement_theta_min 2.62
_cell_volume 1966(7)
_computing_cell_refinement 'Bruker SAINT'
_computing_data_collection 'Bruker APEX2'
_computing_data_reduction 'Bruker SAINT'
_computing_molecular_graphics 'Bruker SHELXTL'
_computing_publication_material 'Bruker SHELXTL'
_computing_structure_refinement 'SHELXL-2014 (Sheldrick 2014)'
_computing_structure_solution 'SHELXS-97 (Sheldrick 2008)'
_diffrn_ambient_temperature 296(2)
_diffrn_measured_fraction_theta_full 0.991
_diffrn_measured_fraction_theta_max 0.991
_diffrn_measurement_device_type 'Bruker APEX-II CCD'
_diffrn_measurement_method '\f and \w scans'
_diffrn_radiation_monochromator graphite
_diffrn_radiation_source 'fine-focus sealed tube'
_diffrn_radiation_type MoK\a
_diffrn_radiation_wavelength 0.71073
_diffrn_reflns_av_R_equivalents 0.3859
_diffrn_reflns_av_sigmaI/netI 0.2343
_diffrn_reflns_limit_h_max 18
_diffrn_reflns_limit_h_min -17
_diffrn_reflns_limit_k_max 11
_diffrn_reflns_limit_k_min -11
_diffrn_reflns_limit_l_max 21
_diffrn_reflns_limit_l_min -21
_diffrn_reflns_number 23929
_diffrn_reflns_theta_full 28.12
_diffrn_reflns_theta_max 28.12
_diffrn_reflns_theta_min 2.51
_exptl_absorpt_coefficient_mu 0.098
_exptl_absorpt_correction_T_max 0.988
_exptl_absorpt_correction_T_min 0.984
_exptl_absorpt_correction_type multi-scan
_exptl_absorpt_process_details 'SADABS-2014/2 (Bruker,2014/2)'
_exptl_crystal_colour red-brown
_exptl_crystal_density_diffrn 1.360
_exptl_crystal_density_method 'not measured'
_exptl_crystal_description block
_exptl_crystal_F_000 840
_exptl_crystal_size_max 0.17
_exptl_crystal_size_mid 0.14
_exptl_crystal_size_min 0.12
_refine_diff_density_max 0.177
_refine_diff_density_min -0.210
_refine_diff_density_rms 0.055
_refine_ls_extinction_method none
_refine_ls_goodness_of_fit_ref 1.063
_refine_ls_hydrogen_treatment constr
_refine_ls_matrix_type full
_refine_ls_number_parameters 137
_refine_ls_number_reflns 2385
_refine_ls_number_restraints 0
_refine_ls_restrained_S_all 1.063
_refine_ls_R_factor_all 0.3392
_refine_ls_R_factor_gt 0.0953
_refine_ls_shift/su_max 0.000
_refine_ls_shift/su_mean 0.000
_refine_ls_structure_factor_coef Fsqd
_refine_ls_weighting_details 'calc w=1/[\s^2^(Fo^2^)+(0.0000P)^2^+0.0000P] where P=(Fo^2^+2Fc^2^)/3'
_refine_ls_weighting_scheme calc
_refine_ls_wR_factor_gt 0.1301
_refine_ls_wR_factor_ref 0.1902
_reflns_number_gt 612
_reflns_number_total 2385
_reflns_threshold_expression >2sigma(I)
_cod_data_source_file d4cy00429a2.cif
_cod_data_source_block bi_a
_cod_depositor_comments 'Adding full bibliography for 1572225.cif.'
_cod_database_code 1572225

loop_
_symmetry_equiv_pos_as_xyz
'x, y, z'
'-x, y, -z+1/2'
'x+1/2, y+1/2, z+1/2'
'-x+1/2, y+1/2, -z+1'
'-x, -y, -z'
'x, -y, z-1/2'
'-x+1/2, -y+1/2, -z+1/2'
'x+1/2, -y+1/2, z'

loop_
_atom_site_label
_atom_site_type_symbol
_atom_site_fract_x
_atom_site_fract_y
_atom_site_fract_z
_atom_site_U_iso_or_equiv
_atom_site_adp_type
_atom_site_occupancy
_atom_site_symmetry_multiplicity
_atom_site_calc_flag
_atom_site_refinement_flags
_atom_site_disorder_assembly
_atom_site_disorder_group
O1 O 0.6171(3) 0.4274(4) -0.0723(2) 0.0728(11) Uani 1 1 d . . .
O2 O 0.4791(3) 0.3469(4) -0.1387(2) 0.0836(13) Uani 1 1 d . . .
O3 O 0.3534(2) -0.1602(4) 0.2783(2) 0.0744(11) Uani 1 1 d . . .
H3 H 0.4030 -0.1850 0.3057 0.112 Uiso 1 1 d R . .
C1 C 0.6402(4) 0.5079(6) -0.1469(3) 0.0842(18) Uani 1 1 d . . .
H1A H 0.6494 0.4366 -0.1903 0.126 Uiso 1 1 calc R . .
H1B H 0.6989 0.5656 -0.1363 0.126 Uiso 1 1 calc R . .
H1C H 0.5873 0.5748 -0.1633 0.126 Uiso 1 1 calc R . .
C2 C 0.5337(4) 0.3488(6) -0.0781(4) 0.0655(16) Uani 1 1 d . . .
C3 C 0.5171(4) 0.2656(5) -0.0002(3) 0.0554(13) Uani 1 1 d . . .
C4 C 0.4321(4) 0.1831(5) 0.0031(3) 0.0565(14) Uani 1 1 d . . .
H4A H 0.3868 0.1840 -0.0419 0.068 Uiso 1 1 calc R . .
C5 C 0.4127(4) 0.0974(5) 0.0735(3) 0.0512(13) Uani 1 1 d . . .
C6 C 0.3241(4) 0.0126(5) 0.0785(3) 0.0557(14) Uani 1 1 d . . .
H6 H 0.2779 0.0137 0.0341 0.067 Uiso 1 1 calc R . .
C7 C 0.3061(3) -0.0688(5) 0.1464(3) 0.0611(14) Uani 1 1 d . . .
H7 H 0.2477 -0.1214 0.1492 0.073 Uiso 1 1 calc R . .
C8 C 0.3775(4) -0.0730(5) 0.2130(3) 0.0564(14) Uani 1 1 d . . .
C9 C 0.4642(3) 0.0061(5) 0.2134(3) 0.0471(12) Uani 1 1 d . . .
C10 C 0.4822(3) 0.0930(5) 0.1428(3) 0.0503(13) Uani 1 1 d . . .
C11 C 0.5691(4) 0.1810(5) 0.1372(3) 0.0608(14) Uani 1 1 d . . .
H11 H 0.6156 0.1817 0.1814 0.073 Uiso 1 1 calc R . .
C12 C 0.5855(4) 0.2643(5) 0.0682(3) 0.0640(15) Uani 1 1 d . . .
H12 H 0.6425 0.3208 0.0665 0.077 Uiso 1 1 calc R . .

loop_
_atom_site_aniso_label
_atom_site_aniso_U_11
_atom_site_aniso_U_22
_atom_site_aniso_U_33
_atom_site_aniso_U_23
_atom_site_aniso_U_13
_atom_site_aniso_U_12
O1 0.075(3) 0.070(2) 0.073(3) 0.008(2) 0.003(2) -0.005(2)
O2 0.093(3) 0.094(3) 0.062(3) 0.007(2) -0.015(2) -0.013(2)
O3 0.056(2) 0.089(2) 0.077(3) 0.017(2) -0.004(2) -0.011(2)
C1 0.091(5) 0.081(4) 0.083(4) 0.014(3) 0.018(4) -0.009(3)
C2 0.069(5) 0.061(4) 0.068(5) -0.002(4) 0.017(4) 0.009(3)
C3 0.059(4) 0.048(3) 0.059(4) -0.004(3) 0.001(3) 0.002(3)
C4 0.062(4) 0.060(3) 0.046(4) -0.006(3) -0.006(3) 0.012(3)
C5 0.050(3) 0.052(3) 0.051(4) -0.007(3) -0.001(3) 0.008(3)
C6 0.048(3) 0.065(3) 0.053(4) -0.006(3) -0.007(3) -0.002(3)
C7 0.046(3) 0.070(4) 0.067(4) -0.002(3) -0.002(3) -0.007(3)
C8 0.056(4) 0.058(3) 0.056(4) 0.004(3) 0.002(3) 0.000(3)
C9 0.038(3) 0.053(3) 0.050(3) 0.002(3) 0.002(2) 0.001(3)
C10 0.045(3) 0.050(3) 0.056(3) -0.006(3) 0.000(3) -0.003(3)
C11 0.064(4) 0.066(3) 0.051(4) 0.001(3) -0.005(3) -0.002(3)
C12 0.054(3) 0.072(4) 0.065(4) -0.001(3) -0.007(3) -0.011(3)

loop_
_atom_type_symbol
_atom_type_description
_atom_type_scat_dispersion_real
_atom_type_scat_dispersion_imag
_atom_type_scat_source
C C 0.0033 0.0016 'International Tables Vol C Tables 4.2.6.8 and 6.1.1.4'
H H 0.0000 0.0000 'International Tables Vol C Tables 4.2.6.8 and 6.1.1.4'
O O 0.0106 0.0060 'International Tables Vol C Tables 4.2.6.8 and 6.1.1.4'

loop_
_geom_angle_atom_site_label_1
_geom_angle_atom_site_label_2
_geom_angle_atom_site_label_3
_geom_angle
_geom_angle_site_symmetry_1
_geom_angle_site_symmetry_3
_geom_angle_publ_flag
C2 O1 C1 115.1(5) . . ?
C8 O3 H3 109.9 . . ?
O1 C1 H1A 109.5 . . ?
O1 C1 H1B 109.5 . . ?
H1A C1 H1B 109.5 . . ?
O1 C1 H1C 109.5 . . ?
H1A C1 H1C 109.5 . . ?
H1B C1 H1C 109.5 . . ?
O2 C2 O1 123.6(6) . . ?
O2 C2 C3 124.6(6) . . ?
O1 C2 C3 111.8(6) . . ?
C4 C3 C12 119.2(5) . . ?
C4 C3 C2 117.8(5) . . ?
C12 C3 C2 122.9(6) . . ?
C3 C4 C5 121.2(5) . . ?
C3 C4 H4A 119.4 . . ?
C5 C4 H4A 119.4 . . ?
C4 C5 C10 120.2(5) . . ?
C4 C5 C6 122.0(5) . . ?
C10 C5 C6 117.8(5) . . ?
C7 C6 C5 121.5(5) . . ?
C7 C6 H6 119.3 . . ?
C5 C6 H6 119.3 . . ?
C6 C7 C8 119.1(5) . . ?
C6 C7 H7 120.5 . . ?
C8 C7 H7 120.5 . . ?
O3 C8 C9 122.1(5) . . ?
O3 C8 C7 114.8(5) . . ?
C9 C8 C7 123.1(5) . . ?
C8 C9 C10 117.7(4) . . ?
C8 C9 C9 121.9(5) . 2_655 ?
C10 C9 C9 120.4(5) . 2_655 ?
C9 C10 C5 120.8(5) . . ?
C9 C10 C11 122.3(5) . . ?
C5 C10 C11 116.9(5) . . ?
C12 C11 C10 121.5(5) . . ?
C12 C11 H11 119.3 . . ?
C10 C11 H11 119.3 . . ?
C11 C12 C3 121.0(5) . . ?
C11 C12 H12 119.5 . . ?
C3 C12 H12 119.5 . . ?

loop_
_geom_bond_atom_site_label_1
_geom_bond_atom_site_label_2
_geom_bond_distance
_geom_bond_site_symmetry_2
_geom_bond_publ_flag
O1 C2 1.336(6) . ?
O1 C1 1.458(6) . ?
O2 C2 1.200(6) . ?
O3 C8 1.367(5) . ?
O3 H3 0.8203 . ?
C1 H1A 0.9600 . ?
C1 H1B 0.9600 . ?
C1 H1C 0.9600 . ?
C2 C3 1.494(7) . ?
C3 C4 1.378(6) . ?
C3 C12 1.409(6) . ?
C4 C5 1.411(6) . ?
C4 H4A 0.9300 . ?
C5 C10 1.429(6) . ?
C5 C6 1.435(6) . ?
C6 C7 1.352(6) . ?
C6 H6 0.9300 . ?
C7 C8 1.414(6) . ?
C7 H7 0.9300 . ?
C8 C9 1.379(6) . ?
C9 C10 1.415(6) . ?
C9 C9 1.494(9) 2_655 ?
C10 C11 1.432(6) . ?
C11 C12 1.371(6) . ?
C11 H11 0.9300 . ?
C12 H12 0.9300 . ?

loop_
_geom_torsion_atom_site_label_1
_geom_torsion_atom_site_label_2
_geom_torsion_atom_site_label_3
_geom_torsion_atom_site_label_4
_geom_torsion
_geom_torsion_site_symmetry_1
_geom_torsion_site_symmetry_2
_geom_torsion_site_symmetry_3
_geom_torsion_site_symmetry_4
_geom_torsion_publ_flag
C1 O1 C2 O2 -2.4(7) . . . . ?
C1 O1 C2 C3 178.1(4) . . . . ?
O2 C2 C3 C4 -1.3(7) . . . . ?
O1 C2 C3 C4 178.2(4) . . . . ?
O2 C2 C3 C12 176.6(5) . . . . ?
O1 C2 C3 C12 -3.9(6) . . . . ?
C12 C3 C4 C5 -0.2(6) . . . . ?
C2 C3 C4 C5 177.8(4) . . . . ?
C3 C4 C5 C10 -0.9(6) . . . . ?
C3 C4 C5 C6 179.1(4) . . . . ?
C4 C5 C6 C7 -179.8(4) . . . . ?
C10 C5 C6 C7 0.1(6) . . . . ?
C5 C6 C7 C8 -1.4(7) . . . . ?
C6 C7 C8 O3 -179.0(4) . . . . ?
C6 C7 C8 C9 2.0(7) . . . . ?
O3 C8 C9 C10 180.0(4) . . . . ?
C7 C8 C9 C10 -1.1(7) . . . . ?
O3 C8 C9 C9 -2.3(6) . . . 2_655 ?
C7 C8 C9 C9 176.7(4) . . . 2_655 ?
C8 C9 C10 C5 -0.3(6) . . . . ?
C9 C9 C10 C5 -178.1(4) 2_655 . . . ?
C8 C9 C10 C11 179.1(4) . . . . ?
C9 C9 C10 C11 1.3(6) 2_655 . . . ?
C4 C5 C10 C9 -179.3(4) . . . . ?
C6 C5 C10 C9 0.8(6) . . . . ?
C4 C5 C10 C11 1.3(6) . . . . ?
C6 C5 C10 C11 -178.7(4) . . . . ?
C9 C10 C11 C12 179.9(4) . . . . ?
C5 C10 C11 C12 -0.7(6) . . . . ?
C10 C11 C12 C3 -0.3(7) . . . . ?
C4 C3 C12 C11 0.8(7) . . . . ?
C2 C3 C12 C11 -177.1(4) . . . . ?
